data_4108492
loop_
_publ_author_name
'Sumohan Misra'
'Gordon J. Miller'

_publ_section_title
;
 Gd5-xYxTt4 (Tt = Si or Ge): Effect of Metal Substitution on Structure,
 Bonding, and Magnetism
;
_journal_name_full 'Journal of the American Chemical Society'
_journal_page_first 13900
_journal_page_last 13911
_journal_paper_doi 10.1021/ja802848r
_journal_volume 130
_journal_year 2008
_chemical_formula_sum 'Gd4 Ge4 Y'
_chemical_formula_weight 1008.27
_chemical_name_systematic
; 
 ? 
;
_space_group_IT_number 62
_symmetry_cell_setting orthorhombic
_symmetry_space_group_name_Hall '-P 2ac 2n'
_symmetry_space_group_name_H-M 'P n m a'
_atom_sites_solution_hydrogens geom
_atom_sites_solution_primary direct
_atom_sites_solution_secondary difmap
_audit_creation_method SHELXL-97
_cell_angle_alpha 90.00
_cell_angle_beta 90.00
_cell_angle_gamma 90.00
_cell_formula_units_Z 4
_cell_length_a 7.676(2)
_cell_length_b 14.787(4)
_cell_length_c 7.763(2)
_cell_measurement_temperature 273(2)
_cell_volume 881.1(4)
_computing_cell_refinement 'Bruker SMART'
_computing_data_collection 'Bruker SMART'
_computing_data_reduction 'Bruker SAINT'
_computing_molecular_graphics 'Bruker SHELXTL'
_computing_publication_material 'Bruker SHELXTL'
_computing_structure_refinement 'SHELXL-97 (Sheldrick, 1997)'
_computing_structure_solution 'SHELXS-97 (Sheldrick, 1990)'
_diffrn_ambient_temperature 273(2)
_diffrn_measured_fraction_theta_full 0.999
_diffrn_measured_fraction_theta_max 0.953
_diffrn_measurement_device_type 'CCD area detector'
_diffrn_measurement_method 'phi and omega scans'
_diffrn_radiation_monochromator graphite
_diffrn_radiation_source 'fine-focus sealed tube'
_diffrn_radiation_type MoK\a
_diffrn_radiation_wavelength 0.71073
_diffrn_reflns_av_R_equivalents 0.0923
_diffrn_reflns_av_sigmaI/netI 0.0721
_diffrn_reflns_limit_h_max 10
_diffrn_reflns_limit_h_min -10
_diffrn_reflns_limit_k_max 19
_diffrn_reflns_limit_k_min -19
_diffrn_reflns_limit_l_max 9
_diffrn_reflns_limit_l_min -10
_diffrn_reflns_number 6862
_diffrn_reflns_theta_full 25.00
_diffrn_reflns_theta_max 28.24
_diffrn_reflns_theta_min 2.75
_exptl_absorpt_coefficient_mu 49.490
_exptl_absorpt_correction_type none
_exptl_crystal_density_diffrn 7.600
_exptl_crystal_density_meas 0
_exptl_crystal_F_000 1692
_refine_diff_density_max 2.570
_refine_diff_density_min -2.138
_refine_diff_density_rms 0.571
_refine_ls_extinction_coef 0.00066(9)
_refine_ls_extinction_expression Fc^*^=kFc[1+0.001xFc^2^\l^3^/sin(2\q)]^-1/4^
_refine_ls_extinction_method SHELXL
_refine_ls_goodness_of_fit_ref 1.104
_refine_ls_hydrogen_treatment mixed
_refine_ls_matrix_type full
_refine_ls_number_parameters 50
_refine_ls_number_reflns 1081
_refine_ls_number_restraints 0
_refine_ls_restrained_S_all 1.104
_refine_ls_R_factor_all 0.0642
_refine_ls_R_factor_gt 0.0461
_refine_ls_shift/su_max 0.001
_refine_ls_shift/su_mean 0.000
_refine_ls_structure_factor_coef Fsqd
_refine_ls_weighting_details 'calc w=1/[\s^2^(Fo^2^)+(0.0000P)^2^+27.6362P] where P=(Fo^2^+2Fc^2^)/3'
_refine_ls_weighting_scheme calc
_refine_ls_wR_factor_gt 0.0864
_refine_ls_wR_factor_ref 0.0917
_reflns_number_gt 875
_reflns_number_total 1081
_reflns_threshold_expression >2sigma(I)
_cod_data_source_file ja802848r_si_002_GdYGe_1_0.cif
_cod_data_source_block sm1791x
_cod_database_code 4108492

loop_
_symmetry_equiv_pos_as_xyz
'x, y, z'
'-x+1/2, -y, z+1/2'
'-x, y+1/2, -z'
'x+1/2, -y+1/2, -z+1/2'
'-x, -y, -z'
'x-1/2, y, -z-1/2'
'x, -y-1/2, z'
'-x-1/2, y-1/2, z-1/2'

loop_
_atom_site_label
_atom_site_type_symbol
_atom_site_fract_x
_atom_site_fract_y
_atom_site_fract_z
_atom_site_U_iso_or_equiv
_atom_site_adp_type
_atom_site_occupancy
_atom_site_symmetry_multiplicity
_atom_site_calc_flag
_atom_site_refinement_flags
Gd1 Gd 0.97554(10) 0.40011(5) 0.17807(10) 0.0102(3) Uani 0.884(12) 1 d P
Y1 Y 0.97554(10) 0.40011(5) 0.17807(10) 0.0102(3) Uani 0.116(12) 1 d P
Gd2 Gd 0.62353(11) 0.38306(5) 0.83866(10) 0.0088(3) Uani 0.765(12) 1 d P
Y2 Y 0.62353(11) 0.38306(5) 0.83866(10) 0.0088(3) Uani 0.235(12) 1 d P
Gd3 Gd 0.21007(17) 0.7500 0.49881(15) 0.0092(4) Uani 0.723(13) 2 d SP
Y3 Y 0.21007(17) 0.7500 0.49881(15) 0.0092(4) Uani 0.277(13) 2 d SP
Ge1 Ge 0.7822(2) 0.45617(11) 0.5336(2) 0.0100(5) Uani 1 1 d .
Ge2 Ge 0.0819(3) 0.7500 0.1135(3) 0.0102(6) Uani 1 2 d S
Ge3 Ge 0.3273(3) 0.7500 0.8653(3) 0.0096(6) Uani 1 2 d S

loop_
_atom_site_aniso_label
_atom_site_aniso_U_11
_atom_site_aniso_U_22
_atom_site_aniso_U_33
_atom_site_aniso_U_23
_atom_site_aniso_U_13
_atom_site_aniso_U_12
Gd1 0.0102(5) 0.0110(5) 0.0095(5) 0.0004(3) 0.0011(3) 0.0012(3)
Y1 0.0102(5) 0.0110(5) 0.0095(5) 0.0004(3) 0.0011(3) 0.0012(3)
Gd2 0.0097(5) 0.0085(5) 0.0082(5) 0.0006(3) 0.0001(3) 0.0001(3)
Y2 0.0097(5) 0.0085(5) 0.0082(5) 0.0006(3) 0.0001(3) 0.0001(3)
Gd3 0.0091(7) 0.0098(7) 0.0086(7) 0.000 -0.0001(5) 0.000
Y3 0.0091(7) 0.0098(7) 0.0086(7) 0.000 -0.0001(5) 0.000
Ge1 0.0093(9) 0.0110(9) 0.0098(9) 0.0009(6) 0.0009(7) 0.0001(6)
Ge2 0.0089(12) 0.0111(12) 0.0105(12) 0.000 0.0000(9) 0.000
Ge3 0.0108(13) 0.0117(12) 0.0063(12) 0.000 -0.0002(9) 0.000

loop_
_atom_type_symbol
_atom_type_description
_atom_type_scat_dispersion_real
_atom_type_scat_dispersion_imag
_atom_type_scat_source
Ge Ge 0.1547 1.8001 'International Tables Vol C Tables 4.2.6.8 and 6.1.1.4'
Y Y -2.7962 3.5667 'International Tables Vol C Tables 4.2.6.8 and 6.1.1.4'
Gd Gd -0.1653 3.9035 'International Tables Vol C Tables 4.2.6.8 and 6.1.1.4'

loop_
_geom_angle_atom_site_label_1
_geom_angle_atom_site_label_2
_geom_angle_atom_site_label_3
_geom_angle
_geom_angle_site_symmetry_1
_geom_angle_site_symmetry_3
Ge1 Gd1 Ge3 94.18(6) 6_656 2_664
Ge1 Gd1 Ge1 96.50(5) 6_656 2_664
Ge3 Gd1 Ge1 169.27(6) 2_664 2_664
Ge1 Gd1 Ge2 84.96(6) 6_656 5_665
Ge3 Gd1 Ge2 84.31(5) 2_664 5_665
Ge1 Gd1 Ge2 97.53(5) 2_664 5_665
Ge1 Gd1 Ge3 134.42(6) 6_656 5_666
Ge3 Gd1 Ge3 84.66(4) 2_664 5_666
Ge1 Gd1 Ge3 88.52(5) 2_664 5_666
Ge2 Gd1 Ge3 49.52(6) 5_665 5_666
Ge1 Gd1 Ge1 139.29(6) 6_656 .
Ge3 Gd1 Ge1 90.43(6) 2_664 .
Ge1 Gd1 Ge1 80.86(3) 2_664 .
Ge2 Gd1 Ge1 135.75(6) 5_665 .
Ge3 Gd1 Ge1 86.27(5) 5_666 .
Ge1 Gd1 Y2 96.44(4) 6_656 2_664
Ge3 Gd1 Y2 126.86(5) 2_664 2_664
Ge1 Gd1 Y2 50.87(4) 2_664 2_664
Ge2 Gd1 Y2 148.38(4) 5_665 2_664
Ge3 Gd1 Y2 120.44(4) 5_666 2_664
Ge1 Gd1 Y2 50.74(3) . 2_664
Ge1 Gd1 Gd2 96.44(4) 6_656 2_664
Ge3 Gd1 Gd2 126.86(5) 2_664 2_664
Ge1 Gd1 Gd2 50.87(4) 2_664 2_664
Ge2 Gd1 Gd2 148.38(4) 5_665 2_664
Ge3 Gd1 Gd2 120.44(4) 5_666 2_664
Ge1 Gd1 Gd2 50.74(3) . 2_664
Y2 Gd1 Gd2 0.00(4) 2_664 2_664
Ge1 Gd1 Y3 54.85(4) 6_656 2_664
Ge3 Gd1 Y3 52.94(5) 2_664 2_664
Ge1 Gd1 Y3 135.67(4) 2_664 2_664
Ge2 Gd1 Y3 52.05(5) 5_665 2_664
Ge3 Gd1 Y3 91.07(4) 5_666 2_664
Ge1 Gd1 Y3 143.34(4) . 2_664
Y2 Gd1 Y3 148.38(3) 2_664 2_664
Gd2 Gd1 Y3 148.38(3) 2_664 2_664
Ge1 Gd1 Gd3 54.85(4) 6_656 2_664
Ge3 Gd1 Gd3 52.94(5) 2_664 2_664
Ge1 Gd1 Gd3 135.67(4) 2_664 2_664
Ge2 Gd1 Gd3 52.05(5) 5_665 2_664
Ge3 Gd1 Gd3 91.07(4) 5_666 2_664
Ge1 Gd1 Gd3 143.34(4) . 2_664
Y2 Gd1 Gd3 148.38(3) 2_664 2_664
Gd2 Gd1 Gd3 148.38(3) 2_664 2_664
Y3 Gd1 Gd3 0.00(4) 2_664 2_664
Ge1 Gd1 Ge1 76.78(3) 6_656 5_766
Ge3 Gd1 Ge1 82.95(5) 2_664 5_766
Ge1 Gd1 Ge1 98.58(5) 2_664 5_766
Ge2 Gd1 Ge1 156.83(6) 5_665 5_766
Ge3 Gd1 Ge1 147.25(5) 5_666 5_766
Ge1 Gd1 Ge1 63.68(5) . 5_766
Y2 Gd1 Ge1 49.83(3) 2_664 5_766
Gd2 Gd1 Ge1 49.83(3) 2_664 5_766
Y3 Gd1 Ge1 105.10(4) 2_664 5_766
Gd3 Gd1 Ge1 105.10(4) 2_664 5_766
Ge1 Gd1 Y3 148.93(4) 6_656 5_666
Ge3 Gd1 Y3 54.75(5) 2_664 5_666
Ge1 Gd1 Y3 114.57(5) 2_664 5_666
Ge2 Gd1 Y3 90.60(4) 5_665 5_666
Ge3 Gd1 Y3 51.05(4) 5_666 5_666
Ge1 Gd1 Y3 52.41(4) . 5_666
Y2 Gd1 Y3 103.10(3) 2_664 5_666
Gd2 Gd1 Y3 103.10(3) 2_664 5_666
Y3 Gd1 Y3 98.88(3) 2_664 5_666
Gd3 Gd1 Y3 98.88(3) 2_664 5_666
Ge1 Gd1 Y3 97.68(4) 5_766 5_666
Ge1 Gd2 Ge1 90.90(3) . 2_665
Ge1 Gd2 Ge1 120.43(6) . 6_557
Ge1 Gd2 Ge1 75.59(6) 2_665 6_557
Ge1 Gd2 Ge2 91.67(6) . 5_666
Ge1 Gd2 Ge2 106.39(6) 2_665 5_666
Ge1 Gd2 Ge2 147.90(6) 6_557 5_666
Ge1 Gd2 Ge3 144.23(6) . 5_667
Ge1 Gd2 Ge3 96.00(5) 2_665 5_667
Ge1 Gd2 Ge3 95.25(6) 6_557 5_667
Ge2 Gd2 Ge3 52.71(6) 5_666 5_667
Ge1 Gd2 Ge2 89.41(6) . 2_565
Ge1 Gd2 Ge2 161.46(6) 2_665 2_565
Ge1 Gd2 Ge2 88.31(6) 6_557 2_565
Ge2 Gd2 Ge2 92.13(4) 5_666 2_565
Ge3 Gd2 Ge2 94.54(5) 5_667 2_565
Ge1 Gd2 Y3 145.44(5) . 2_565
Ge1 Gd2 Y3 117.50(5) 2_665 2_565
Ge1 Gd2 Y3 55.97(4) 6_557 2_565
Ge2 Gd2 Y3 98.02(5) 5_666 2_565
Ge3 Gd2 Y3 56.90(5) 5_667 2_565
Ge2 Gd2 Y3 57.29(5) 2_565 2_565
Ge1 Gd2 Gd3 145.44(5) . 2_565
Ge1 Gd2 Gd3 117.50(5) 2_665 2_565
Ge1 Gd2 Gd3 55.97(4) 6_557 2_565
Ge2 Gd2 Gd3 98.02(5) 5_666 2_565
Ge3 Gd2 Gd3 56.90(5) 5_667 2_565
Ge2 Gd2 Gd3 57.29(5) 2_565 2_565
Y3 Gd2 Gd3 0.00(3) 2_565 2_565
Ge1 Gd2 Y3 56.13(4) . 5_666
Ge1 Gd2 Y3 138.96(5) 2_665 5_666
Ge1 Gd2 Y3 139.85(5) 6_557 5_666
Ge2 Gd2 Y3 56.99(5) 5_666 5_666
Ge3 Gd2 Y3 98.94(4) 5_667 5_666
Ge2 Gd2 Y3 53.38(5) 2_565 5_666
Y3 Gd2 Y3 102.61(3) 2_565 5_666
Gd3 Gd2 Y3 102.61(3) 2_565 5_666
Ge1 Gd2 Gd3 56.13(4) . 5_666
Ge1 Gd2 Gd3 138.96(5) 2_665 5_666
Ge1 Gd2 Gd3 139.85(5) 6_557 5_666
Ge2 Gd2 Gd3 56.99(5) 5_666 5_666
Ge3 Gd2 Gd3 98.94(4) 5_667 5_666
Ge2 Gd2 Gd3 53.38(5) 2_565 5_666
Y3 Gd2 Gd3 102.61(3) 2_565 5_666
Gd3 Gd2 Gd3 102.61(3) 2_565 5_666
Y3 Gd2 Gd3 0.00(3) 5_666 5_666
Ge1 Gd2 Y1 57.15(4) . 2_665
Ge1 Gd2 Y1 59.61(4) 2_665 2_665
Ge1 Gd2 Y1 66.48(4) 6_557 2_665
Ge2 Gd2 Y1 142.94(5) 5_666 2_665
Ge3 Gd2 Y1 151.73(4) 5_667 2_665
Ge2 Gd2 Y1 105.73(4) 2_565 2_665
Y3 Gd2 Y1 119.00(3) 2_565 2_665
Gd3 Gd2 Y1 119.00(3) 2_565 2_665
Y3 Gd2 Y1 108.91(3) 5_666 2_665
Gd3 Gd2 Y1 108.91(3) 5_666 2_665
Ge1 Gd2 Gd1 57.15(4) . 2_665
Ge1 Gd2 Gd1 59.61(4) 2_665 2_665
Ge1 Gd2 Gd1 66.48(4) 6_557 2_665
Ge2 Gd2 Gd1 142.94(5) 5_666 2_665
Ge3 Gd2 Gd1 151.73(4) 5_667 2_665
Ge2 Gd2 Gd1 105.73(4) 2_565 2_665
Y3 Gd2 Gd1 119.00(3) 2_565 2_665
Gd3 Gd2 Gd1 119.00(3) 2_565 2_665
Y3 Gd2 Gd1 108.91(3) 5_666 2_665
Gd3 Gd2 Gd1 108.91(3) 5_666 2_665
Y1 Gd2 Gd1 0.00(2) 2_665 2_665
Ge3 Gd3 Ge2 89.43(7) . 6_656
Ge3 Gd3 Ge1 94.16(4) . 5_666
Ge2 Gd3 Ge1 87.56(4) 6_656 5_666
Ge3 Gd3 Ge1 94.16(4) . 3_656
Ge2 Gd3 Ge1 87.56(4) 6_656 3_656
Ge1 Gd3 Ge1 170.31(7) 5_666 3_656
Ge3 Gd3 Ge3 87.81(5) . 6_557
Ge2 Gd3 Ge3 177.24(7) 6_656 6_557
Ge1 Gd3 Ge3 92.64(4) 5_666 6_557
Ge1 Gd3 Ge3 92.64(4) 3_656 6_557
Ge3 Gd3 Ge2 179.35(8) . .
Ge2 Gd3 Ge2 91.22(5) 6_656 .
Ge1 Gd3 Ge2 85.87(4) 5_666 .
Ge1 Gd3 Ge2 85.87(4) 3_656 .
Ge3 Gd3 Ge2 91.54(7) 6_557 .
Ge3 Gd3 Y2 124.45(5) . 2_564
Ge2 Gd3 Y2 127.07(5) 6_656 2_564
Ge1 Gd3 Y2 54.43(4) 5_666 2_564
Ge1 Gd3 Y2 123.46(5) 3_656 2_564
Ge3 Gd3 Y2 54.89(4) 6_557 2_564
Ge2 Gd3 Y2 55.08(4) . 2_564
Ge3 Gd3 Gd2 124.45(5) . 2_564
Ge2 Gd3 Gd2 127.07(5) 6_656 2_564
Ge1 Gd3 Gd2 54.43(4) 5_666 2_564
Ge1 Gd3 Gd2 123.46(5) 3_656 2_564
Ge3 Gd3 Gd2 54.89(4) 6_557 2_564
Ge2 Gd3 Gd2 55.08(4) . 2_564
Y2 Gd3 Gd2 0.000(19) 2_564 2_564
Ge3 Gd3 Y2 124.45(5) . 8_665
Ge2 Gd3 Y2 127.07(5) 6_656 8_665
Ge1 Gd3 Y2 123.46(5) 5_666 8_665
Ge1 Gd3 Y2 54.43(4) 3_656 8_665
Ge3 Gd3 Y2 54.89(4) 6_557 8_665
Ge2 Gd3 Y2 55.08(4) . 8_665
Y2 Gd3 Y2 69.30(4) 2_564 8_665
Gd2 Gd3 Y2 69.30(4) 2_564 8_665
Ge3 Gd3 Gd2 124.45(5) . 8_665
Ge2 Gd3 Gd2 127.07(5) 6_656 8_665
Ge1 Gd3 Gd2 123.46(5) 5_666 8_665
Ge1 Gd3 Gd2 54.43(4) 3_656 8_665
Ge3 Gd3 Gd2 54.89(4) 6_557 8_665
Ge2 Gd3 Gd2 55.08(4) . 8_665
Y2 Gd3 Gd2 69.30(4) 2_564 8_665
Gd2 Gd3 Gd2 69.30(4) 2_564 8_665
Y2 Gd3 Gd2 0.000(19) 8_665 8_665
Ge3 Gd3 Y2 126.92(5) . 5_666
Ge2 Gd3 Y2 55.60(4) 6_656 5_666
Ge1 Gd3 Y2 51.26(3) 5_666 5_666
Ge1 Gd3 Y2 119.29(5) 3_656 5_666
Ge3 Gd3 Y2 126.41(4) 6_557 5_666
Ge2 Gd3 Y2 53.55(4) . 5_666
Y2 Gd3 Y2 71.52(3) 2_564 5_666
Gd2 Gd3 Y2 71.52(3) 2_564 5_666
Y2 Gd3 Y2 108.62(4) 8_665 5_666
Gd2 Gd3 Y2 108.62(4) 8_665 5_666
Ge3 Gd3 Gd2 126.92(5) . 5_666
Ge2 Gd3 Gd2 55.60(4) 6_656 5_666
Ge1 Gd3 Gd2 51.26(3) 5_666 5_666
Ge1 Gd3 Gd2 119.29(5) 3_656 5_666
Ge3 Gd3 Gd2 126.41(4) 6_557 5_666
Ge2 Gd3 Gd2 53.55(4) . 5_666
Y2 Gd3 Gd2 71.52(3) 2_564 5_666
Gd2 Gd3 Gd2 71.52(3) 2_564 5_666
Y2 Gd3 Gd2 108.62(4) 8_665 5_666
Gd2 Gd3 Gd2 108.62(4) 8_665 5_666
Y2 Gd3 Gd2 0.00(3) 5_666 5_666
Gd2 Ge1 Y2 147.28(6) . 2_664
Gd2 Ge1 Gd2 147.28(6) . 2_664
Y2 Ge1 Gd2 0.00(3) 2_664 2_664
Gd2 Ge1 Y1 90.85(5) . 6_556
Y2 Ge1 Y1 97.85(5) 2_664 6_556
Gd2 Ge1 Y1 97.85(5) 2_664 6_556
Gd2 Ge1 Gd1 90.85(5) . 6_556
Y2 Ge1 Gd1 97.85(5) 2_664 6_556
Gd2 Ge1 Gd1 97.85(5) 2_664 6_556
Y1 Ge1 Gd1 0.00(3) 6_556 6_556
Gd2 Ge1 Y2 87.84(5) . 6_657
Y2 Ge1 Y2 104.41(6) 2_664 6_657
Gd2 Ge1 Y2 104.41(6) 2_664 6_657
Y1 Ge1 Y2 140.28(6) 6_556 6_657
Gd1 Ge1 Y2 140.28(6) 6_556 6_657
Gd2 Ge1 Gd2 87.84(5) . 6_657
Y2 Ge1 Gd2 104.41(6) 2_664 6_657
Gd2 Ge1 Gd2 104.41(6) 2_664 6_657
Y1 Ge1 Gd2 140.28(6) 6_556 6_657
Gd1 Ge1 Gd2 140.28(6) 6_556 6_657
Y2 Ge1 Gd2 0.00(4) 6_657 6_657
Gd2 Ge1 Y3 72.61(5) . 5_666
Y2 Ge1 Y3 140.05(6) 2_664 5_666
Gd2 Ge1 Y3 140.05(6) 2_664 5_666
Y1 Ge1 Y3 72.16(5) 6_556 5_666
Gd1 Ge1 Y3 72.16(5) 6_556 5_666
Y2 Ge1 Y3 69.60(5) 6_657 5_666
Gd2 Ge1 Y3 69.60(5) 6_657 5_666
Gd2 Ge1 Gd3 72.61(5) . 5_666
Y2 Ge1 Gd3 140.05(6) 2_664 5_666
Gd2 Ge1 Gd3 140.05(6) 2_664 5_666
Y1 Ge1 Gd3 72.16(5) 6_556 5_666
Gd1 Ge1 Gd3 72.16(5) 6_556 5_666
Y2 Ge1 Gd3 69.60(5) 6_657 5_666
Gd2 Ge1 Gd3 69.60(5) 6_657 5_666
Y3 Ge1 Gd3 0.0 5_666 5_666
Gd2 Ge1 Y1 71.97(4) . 2_665
Y2 Ge1 Y1 77.74(5) 2_664 2_665
Gd2 Ge1 Y1 77.74(5) 2_664 2_665
Y1 Ge1 Y1 83.50(5) 6_556 2_665
Gd1 Ge1 Y1 83.50(5) 6_556 2_665
Y2 Ge1 Y1 132.96(6) 6_657 2_665
Gd2 Ge1 Y1 132.96(6) 6_657 2_665
Y3 Ge1 Y1 136.24(6) 5_666 2_665
Gd3 Ge1 Y1 136.24(6) 5_666 2_665
Gd2 Ge1 Gd1 71.97(4) . 2_665
Y2 Ge1 Gd1 77.74(5) 2_664 2_665
Gd2 Ge1 Gd1 77.74(5) 2_664 2_665
Y1 Ge1 Gd1 83.50(5) 6_556 2_665
Gd1 Ge1 Gd1 83.50(5) 6_556 2_665
Y2 Ge1 Gd1 132.96(6) 6_657 2_665
Gd2 Ge1 Gd1 132.96(6) 6_657 2_665
Y3 Ge1 Gd1 136.24(6) 5_666 2_665
Gd3 Ge1 Gd1 136.24(6) 5_666 2_665
Y1 Ge1 Gd1 0.00(2) 2_665 2_665
Gd2 Ge1 Gd1 143.07(6) . .
Y2 Ge1 Gd1 69.65(4) 2_664 .
Gd2 Ge1 Gd1 69.65(4) 2_664 .
Y1 Ge1 Gd1 79.72(4) 6_556 .
Gd1 Ge1 Gd1 79.72(4) 6_556 .
Y2 Ge1 Gd1 77.85(5) 6_657 .
Gd2 Ge1 Gd1 77.85(5) 6_657 .
Y3 Ge1 Gd1 70.51(4) 5_666 .
Gd3 Ge1 Gd1 70.51(4) 5_666 .
Y1 Ge1 Gd1 140.57(6) 2_665 .
Gd1 Ge1 Gd1 140.57(6) 2_665 .
Gd2 Ge1 Y1 85.92(5) . 5_766
Y2 Ge1 Y1 73.31(4) 2_664 5_766
Gd2 Ge1 Y1 73.31(4) 2_664 5_766
Y1 Ge1 Y1 155.75(6) 6_556 5_766
Gd1 Ge1 Y1 155.75(6) 6_556 5_766
Y2 Ge1 Y1 63.70(4) 6_657 5_766
Gd2 Ge1 Y1 63.70(4) 6_657 5_766
Y3 Ge1 Y1 128.96(6) 5_666 5_766
Gd3 Ge1 Y1 128.96(6) 5_666 5_766
Y1 Ge1 Y1 72.64(4) 2_665 5_766
Gd1 Ge1 Y1 72.64(4) 2_665 5_766
Gd1 Ge1 Y1 116.32(5) . 5_766
Gd2 Ge1 Gd1 85.92(5) . 5_766
Y2 Ge1 Gd1 73.31(4) 2_664 5_766
Gd2 Ge1 Gd1 73.31(4) 2_664 5_766
Y1 Ge1 Gd1 155.75(6) 6_556 5_766
Gd1 Ge1 Gd1 155.75(6) 6_556 5_766
Y2 Ge1 Gd1 63.70(4) 6_657 5_766
Gd2 Ge1 Gd1 63.70(4) 6_657 5_766
Y3 Ge1 Gd1 128.96(6) 5_666 5_766
Gd3 Ge1 Gd1 128.96(6) 5_666 5_766
Y1 Ge1 Gd1 72.64(4) 2_665 5_766
Gd1 Ge1 Gd1 72.64(4) 2_665 5_766
Gd1 Ge1 Gd1 116.32(5) . 5_766
Y1 Ge1 Gd1 0.00(3) 5_766 5_766
Gd2 Ge1 Ge1 130.10(8) . 5_766
Y2 Ge1 Ge1 53.37(4) 2_664 5_766
Gd2 Ge1 Ge1 53.37(4) 2_664 5_766
Y1 Ge1 Ge1 138.33(8) 6_556 5_766
Gd1 Ge1 Ge1 138.33(8) 6_556 5_766
Y2 Ge1 Ge1 51.04(5) 6_657 5_766
Gd2 Ge1 Ge1 51.04(5) 6_657 5_766
Y3 Ge1 Ge1 109.07(7) 5_666 5_766
Gd3 Ge1 Ge1 109.07(7) 5_666 5_766
Y1 Ge1 Ge1 113.21(7) 2_665 5_766
Gd1 Ge1 Ge1 113.21(7) 2_665 5_766
Gd1 Ge1 Ge1 63.03(5) . 5_766
Y1 Ge1 Ge1 53.29(4) 5_766 5_766
Gd1 Ge1 Ge1 53.29(4) 5_766 5_766
Ge3 Ge2 Y3 117.37(10) 1_554 6_556
Ge3 Ge2 Gd3 117.37(10) 1_554 6_556
Y3 Ge2 Gd3 0.000(15) 6_556 6_556
Ge3 Ge2 Y2 64.18(6) 1_554 3_656
Y3 Ge2 Y2 138.76(4) 6_556 3_656
Gd3 Ge2 Y2 138.76(4) 6_556 3_656
Ge3 Ge2 Gd2 64.18(6) 1_554 3_656
Y3 Ge2 Gd2 138.76(4) 6_556 3_656
Gd3 Ge2 Gd2 138.76(4) 6_556 3_656
Y2 Ge2 Gd2 0.00(4) 3_656 3_656
Ge3 Ge2 Y2 64.18(6) 1_554 5_666
Y3 Ge2 Y2 138.76(4) 6_556 5_666
Gd3 Ge2 Y2 138.76(4) 6_556 5_666
Y2 Ge2 Y2 81.30(7) 3_656 5_666
Gd2 Ge2 Y2 81.30(7) 3_656 5_666
Ge3 Ge2 Gd2 64.18(6) 1_554 5_666
Y3 Ge2 Gd2 138.76(4) 6_556 5_666
Gd3 Ge2 Gd2 138.76(4) 6_556 5_666
Y2 Ge2 Gd2 81.30(7) 3_656 5_666
Gd2 Ge2 Gd2 81.30(7) 3_656 5_666
Y2 Ge2 Gd2 0.00(4) 5_666 5_666
Ge3 Ge2 Y2 140.06(3) 1_554 2_564
Y3 Ge2 Y2 71.02(5) 6_556 2_564
Gd3 Ge2 Y2 71.02(5) 6_556 2_564
Y2 Ge2 Y2 137.10(8) 3_656 2_564
Gd2 Ge2 Y2 137.10(8) 3_656 2_564
Y2 Ge2 Y2 84.09(4) 5_666 2_564
Gd2 Ge2 Y2 84.09(4) 5_666 2_564
Ge3 Ge2 Gd2 140.06(3) 1_554 2_564
Y3 Ge2 Gd2 71.02(5) 6_556 2_564
Gd3 Ge2 Gd2 71.02(5) 6_556 2_564
Y2 Ge2 Gd2 137.10(8) 3_656 2_564
Gd2 Ge2 Gd2 137.10(8) 3_656 2_564
Y2 Ge2 Gd2 84.09(4) 5_666 2_564
Gd2 Ge2 Gd2 84.09(4) 5_666 2_564
Y2 Ge2 Gd2 0.00(3) 2_564 2_564
Ge3 Ge2 Y2 140.06(3) 1_554 8_665
Y3 Ge2 Y2 71.02(5) 6_556 8_665
Gd3 Ge2 Y2 71.02(5) 6_556 8_665
Y2 Ge2 Y2 84.09(4) 3_656 8_665
Gd2 Ge2 Y2 84.09(4) 3_656 8_665
Y2 Ge2 Y2 137.10(8) 5_666 8_665
Gd2 Ge2 Y2 137.10(8) 5_666 8_665
Y2 Ge2 Y2 79.77(7) 2_564 8_665
Gd2 Ge2 Y2 79.77(7) 2_564 8_665
Ge3 Ge2 Gd2 140.06(3) 1_554 8_665
Y3 Ge2 Gd2 71.02(5) 6_556 8_665
Gd3 Ge2 Gd2 71.02(5) 6_556 8_665
Y2 Ge2 Gd2 84.09(4) 3_656 8_665
Gd2 Ge2 Gd2 84.09(4) 3_656 8_665
Y2 Ge2 Gd2 137.10(8) 5_666 8_665
Gd2 Ge2 Gd2 137.10(8) 5_666 8_665
Y2 Ge2 Gd2 79.77(7) 2_564 8_665
Gd2 Ge2 Gd2 79.77(7) 2_564 8_665
Y2 Ge2 Gd2 0.00(3) 8_665 8_665
Ge3 Ge2 Gd3 117.44(10) 1_554 .
Y3 Ge2 Gd3 125.19(8) 6_556 .
Gd3 Ge2 Gd3 125.19(8) 6_556 .
Y2 Ge2 Gd3 69.47(5) 3_656 .
Gd2 Ge2 Gd3 69.47(5) 3_656 .
Y2 Ge2 Gd3 69.47(5) 5_666 .
Gd2 Ge2 Gd3 69.47(5) 5_666 .
Y2 Ge2 Gd3 67.63(5) 2_564 .
Gd2 Ge2 Gd3 67.63(5) 2_564 .
Y2 Ge2 Gd3 67.63(5) 8_665 .
Gd2 Ge2 Gd3 67.63(5) 8_665 .
Ge2 Ge3 Gd3 118.09(10) 1_556 .
Ge2 Ge3 Y2 63.10(6) 1_556 3_657
Gd3 Ge3 Y2 139.11(4) . 3_657
Ge2 Ge3 Gd2 63.10(6) 1_556 3_657
Gd3 Ge3 Gd2 139.11(4) . 3_657
Y2 Ge3 Gd2 0.00(2) 3_657 3_657
Ge2 Ge3 Y2 63.10(6) 1_556 5_667
Gd3 Ge3 Y2 139.11(4) . 5_667
Y2 Ge3 Y2 80.39(6) 3_657 5_667
Gd2 Ge3 Y2 80.39(6) 3_657 5_667
Ge2 Ge3 Gd2 63.10(6) 1_556 5_667
Gd3 Ge3 Gd2 139.11(4) . 5_667
Y2 Ge3 Gd2 80.39(6) 3_657 5_667
Gd2 Ge3 Gd2 80.39(6) 3_657 5_667
Y2 Ge3 Gd2 0.00(2) 5_667 5_667
Ge2 Ge3 Gd1 133.36(4) 1_556 2_665
Gd3 Ge3 Gd1 72.29(5) . 2_665
Y2 Ge3 Gd1 140.03(8) 3_657 2_665
Gd2 Ge3 Gd1 140.03(8) 3_657 2_665
Y2 Ge3 Gd1 80.12(4) 5_667 2_665
Gd2 Ge3 Gd1 80.12(4) 5_667 2_665
Ge2 Ge3 Y1 133.36(4) 1_556 2_665
Gd3 Ge3 Y1 72.29(5) . 2_665
Y2 Ge3 Y1 140.03(8) 3_657 2_665
Gd2 Ge3 Y1 140.03(8) 3_657 2_665
Y2 Ge3 Y1 80.12(4) 5_667 2_665
Gd2 Ge3 Y1 80.12(4) 5_667 2_665
Gd1 Ge3 Y1 0.00(3) 2_665 2_665
Ge2 Ge3 Gd1 133.36(4) 1_556 8_766
Gd3 Ge3 Gd1 72.29(5) . 8_766
Y2 Ge3 Gd1 80.12(4) 3_657 8_766
Gd2 Ge3 Gd1 80.12(4) 3_657 8_766
Y2 Ge3 Gd1 140.03(8) 5_667 8_766
Gd2 Ge3 Gd1 140.03(8) 5_667 8_766
Gd1 Ge3 Gd1 93.22(7) 2_665 8_766
Y1 Ge3 Gd1 93.22(7) 2_665 8_766
Ge2 Ge3 Y1 133.36(4) 1_556 8_766
Gd3 Ge3 Y1 72.29(5) . 8_766
Y2 Ge3 Y1 80.12(4) 3_657 8_766
Gd2 Ge3 Y1 80.12(4) 3_657 8_766
Y2 Ge3 Y1 140.03(8) 5_667 8_766
Gd2 Ge3 Y1 140.03(8) 5_667 8_766
Gd1 Ge3 Y1 93.22(7) 2_665 8_766
Y1 Ge3 Y1 93.22(7) 2_665 8_766
Gd1 Ge3 Y1 0.00(3) 8_766 8_766
Ge2 Ge3 Y3 114.61(9) 1_556 6_657
Gd3 Ge3 Y3 127.30(8) . 6_657
Y2 Ge3 Y3 68.21(5) 3_657 6_657
Gd2 Ge3 Y3 68.21(5) 3_657 6_657
Y2 Ge3 Y3 68.21(5) 5_667 6_657
Gd2 Ge3 Y3 68.21(5) 5_667 6_657
Gd1 Ge3 Y3 72.21(5) 2_665 6_657
Y1 Ge3 Y3 72.21(5) 2_665 6_657
Gd1 Ge3 Y3 72.21(5) 8_766 6_657
Y1 Ge3 Y3 72.21(5) 8_766 6_657

loop_
_geom_bond_atom_site_label_1
_geom_bond_atom_site_label_2
_geom_bond_distance
_geom_bond_site_symmetry_2
Gd1 Ge1 2.9881(19) 6_656
Gd1 Ge3 3.0545(18) 2_664
Gd1 Ge1 3.1127(19) 2_664
Gd1 Ge2 3.2007(19) 5_665
Gd1 Ge3 3.232(2) 5_666
Gd1 Ge1 3.2414(19) .
Gd1 Y2 3.5231(13) 2_664
Gd1 Gd2 3.5231(13) 2_664
Gd1 Y3 3.5620(14) 2_664
Gd1 Gd3 3.5620(14) 2_664
Gd1 Ge1 3.6034(19) 5_766
Gd1 Y3 3.6398(14) 5_666
Gd2 Ge1 2.8740(19) .
Gd2 Ge1 2.9095(18) 2_665
Gd2 Ge1 3.003(2) 6_557
Gd2 Ge2 3.020(2) 5_666
Gd2 Ge3 3.0486(19) 5_667
Gd2 Ge2 3.068(2) 2_565
Gd2 Y3 3.4604(15) 2_565
Gd2 Gd3 3.4604(15) 2_565
Gd2 Y3 3.5164(14) 5_666
Gd2 Gd3 3.5164(14) 5_666
Gd2 Y1 3.5231(14) 2_665
Gd2 Gd1 3.5231(14) 2_665
Gd3 Ge3 2.984(3) .
Gd3 Ge2 2.985(3) 6_656
Gd3 Ge1 3.0595(18) 5_666
Gd3 Ge1 3.0595(18) 3_656
Gd3 Ge3 3.122(3) 6_557
Gd3 Ge2 3.149(3) .
Gd3 Y2 3.4604(15) 2_564
Gd3 Gd2 3.4604(15) 2_564
Gd3 Y2 3.4604(15) 8_665
Gd3 Gd2 3.4604(15) 8_665
Gd3 Y2 3.5164(14) 5_666
Gd3 Gd2 3.5164(14) 5_666
Ge1 Y2 2.9095(18) 2_664
Ge1 Gd2 2.9095(18) 2_664
Ge1 Y1 2.9881(19) 6_556
Ge1 Gd1 2.9881(19) 6_556
Ge1 Y2 3.003(2) 6_657
Ge1 Gd2 3.003(2) 6_657
Ge1 Y3 3.0595(18) 5_666
Ge1 Gd3 3.0595(18) 5_666
Ge1 Y1 3.1127(19) 2_665
Ge1 Gd1 3.1127(19) 2_665
Ge1 Y1 3.6034(19) 5_766
Ge1 Gd1 3.6034(19) 5_766
Ge1 Ge1 3.624(3) 5_766
Ge2 Ge3 2.694(3) 1_554
Ge2 Y3 2.985(3) 6_556
Ge2 Gd3 2.985(3) 6_556
Ge2 Y2 3.020(2) 3_656
Ge2 Gd2 3.020(2) 3_656
Ge2 Y2 3.020(2) 5_666
Ge2 Gd2 3.020(2) 5_666
Ge2 Y2 3.068(2) 2_564
Ge2 Gd2 3.068(2) 2_564
Ge2 Y2 3.068(2) 8_665
Ge2 Gd2 3.068(2) 8_665
Ge3 Ge2 2.694(3) 1_556
Ge3 Y2 3.0486(19) 3_657
Ge3 Gd2 3.0486(19) 3_657
Ge3 Y2 3.0486(19) 5_667
Ge3 Gd2 3.0486(19) 5_667
Ge3 Gd1 3.0545(18) 2_665
Ge3 Y1 3.0545(18) 2_665
Ge3 Gd1 3.0545(18) 8_766
Ge3 Y1 3.0545(18) 8_766
Ge3 Y3 3.122(3) 6_657
